data_4029005
loop_
_publ_author_name
'Kim, Jihyun'
'Kim, Hyuna'
'Kim, Nana'
'Yu, Chan-Mo'

_publ_section_title
;
 Regulation of Diastereoselectivity in the Carbocyclization of Allenyl
 (S)-N-tert-Butylsulfinimines through a Three-Component Assembly.
;
_journal_issue 3
_journal_name_full 'The Journal of organic chemistry'
_journal_page_first 1040
_journal_paper_doi 10.1021/jo4025072
_journal_volume 79
_journal_year 2014
_chemical_formula_sum 'C17 H25 Br N2 O3 S2'
_chemical_formula_weight 449.42
_chemical_name_systematic
; 
 ? 
;
_space_group_IT_number 19
_symmetry_cell_setting orthorhombic
_symmetry_space_group_name_Hall 'P 2ac 2ab'
_symmetry_space_group_name_H-M 'P 21 21 21'
_atom_sites_solution_hydrogens geom
_atom_sites_solution_primary direct
_atom_sites_solution_secondary difmap
_audit_creation_method SHELXL-97
_cell_angle_alpha 90.00
_cell_angle_beta 90.00
_cell_angle_gamma 90.00
_cell_formula_units_Z 4
_cell_length_a 11.7403(4)
_cell_length_b 12.2518(4)
_cell_length_c 14.7310(5)
_cell_measurement_reflns_used 9939
_cell_measurement_temperature 296(2)
_cell_measurement_theta_max 23.67
_cell_measurement_theta_min 2.16
_cell_volume 2118.90(12)
_computing_cell_refinement 'Bruker SMART'
_computing_data_collection 'Bruker SMART'
_computing_data_reduction 'Bruker SAINT'
_computing_molecular_graphics 'Bruker SHELXTL'
_computing_publication_material 'Bruker SHELXTL'
_computing_structure_refinement 'Bruker SHELXTL'
_computing_structure_solution 'Bruker SHELXTL'
_diffrn_ambient_temperature 296(2)
_diffrn_measured_fraction_theta_full 0.994
_diffrn_measured_fraction_theta_max 0.994
_diffrn_measurement_device_type 'CCD area detector'
_diffrn_measurement_method 'phi and omega scans'
_diffrn_radiation_monochromator graphite
_diffrn_radiation_source 'sealed tube'
_diffrn_radiation_type MoK\a
_diffrn_radiation_wavelength 0.71073
_diffrn_reflns_av_R_equivalents 0.0323
_diffrn_reflns_av_sigmaI/netI 0.0415
_diffrn_reflns_limit_h_max 15
_diffrn_reflns_limit_h_min -15
_diffrn_reflns_limit_k_max 16
_diffrn_reflns_limit_k_min -16
_diffrn_reflns_limit_l_max 19
_diffrn_reflns_limit_l_min -19
_diffrn_reflns_number 30153
_diffrn_reflns_theta_full 28.33
_diffrn_reflns_theta_max 28.33
_diffrn_reflns_theta_min 2.16
_exptl_absorpt_coefficient_mu 2.154
_exptl_absorpt_correction_T_max 0.6726
_exptl_absorpt_correction_T_min 0.2776
_exptl_absorpt_correction_type multi-scan
_exptl_crystal_colour colorless
_exptl_crystal_density_diffrn 1.409
_exptl_crystal_density_method 'not measured'
_exptl_crystal_description BLOCK
_exptl_crystal_F_000 928
_exptl_crystal_size_max 0.80
_exptl_crystal_size_mid 0.28
_exptl_crystal_size_min 0.20
_refine_diff_density_max 0.382
_refine_diff_density_min -0.303
_refine_diff_density_rms 0.040
_refine_ls_abs_structure_details 'Flack H D (1983), Acta Cryst. A39, 876-881'
_refine_ls_abs_structure_Flack 0.009(7)
_refine_ls_extinction_method none
_refine_ls_goodness_of_fit_ref 1.010
_refine_ls_hydrogen_treatment refall
_refine_ls_matrix_type full
_refine_ls_number_parameters 327
_refine_ls_number_reflns 5252
_refine_ls_number_restraints 0
_refine_ls_restrained_S_all 1.010
_refine_ls_R_factor_all 0.0639
_refine_ls_R_factor_gt 0.0346
_refine_ls_shift/su_max 0.001
_refine_ls_shift/su_mean 0.000
_refine_ls_structure_factor_coef Fsqd
_refine_ls_weighting_details 'calc w=1/[\s^2^(Fo^2^)+(0.0362P)^2^+0.2297P] where P=(Fo^2^+2Fc^2^)/3'
_refine_ls_weighting_scheme calc
_refine_ls_wR_factor_gt 0.0739
_refine_ls_wR_factor_ref 0.0830
_reflns_number_gt 3698
_reflns_number_total 5252
_reflns_threshold_expression >2sigma(I)
_cod_data_source_file jo4025072_si_002.cif
_cod_data_source_block ycm2
_cod_depositor_comments
;
The following automatic conversions were performed:

'_symmetry_cell_setting' value 'Orthorhombic' changed to
'orthorhombic' according to
/usr/data/users/saulius/automatic-downloads/current/ACS/lib/dictionaries/cif_core.dic
dictionary named 'cif_core.dic' version 2.4.2 from 2011-04-26.

Automatic conversion script
Id: cif_fix_values 2281 2013-09-26 08:29:07Z andrius 
;
_cod_original_sg_symbol_H-M 'P2(1)2(1)2(1) '
_cod_database_code 4029005

loop_
_symmetry_equiv_pos_as_xyz
'x, y, z'
'-x+1/2, -y, z+1/2'
'-x, y+1/2, -z+1/2'
'x+1/2, -y+1/2, -z'

loop_
_atom_site_label
_atom_site_type_symbol
_atom_site_fract_x
_atom_site_fract_y
_atom_site_fract_z
_atom_site_U_iso_or_equiv
_atom_site_adp_type
_atom_site_occupancy
_atom_site_symmetry_multiplicity
_atom_site_calc_flag
Br1 Br -0.64638(4) -0.79298(3) -0.08117(2) 0.08946(15) Uani 1 1 d
S1 S -0.58824(6) -1.03421(6) 0.21673(4) 0.05775(18) Uani 1 1 d
S2 S -0.83580(6) -0.61504(6) 0.17123(5) 0.06190(19) Uani 1 1 d
O1 O -0.48641(18) -1.08888(17) 0.18945(16) 0.0742(6) Uani 1 1 d
O2 O -0.6271(2) -1.04254(19) 0.30825(12) 0.0800(6) Uani 1 1 d
O3 O -0.8698(2) -0.6366(2) 0.2654(2) 0.1203(11) Uani 1 1 d
N1 N -0.5666(2) -0.90551(18) 0.19676(14) 0.0562(6) Uani 1 1 d
N2 N -0.69806(19) -0.63819(18) 0.15892(16) 0.0489(5) Uani 1 1 d
C1 C -0.9740(4) -1.1637(5) -0.0325(4) 0.0906(12) Uani 1 1 d
C2 C -0.8777(2) -1.1350(2) 0.03006(19) 0.0567(7) Uani 1 1 d
C3 C -0.7664(3) -1.1316(3) -0.0017(2) 0.0592(7) Uani 1 1 d
C4 C -0.6775(2) -1.1035(2) 0.05515(18) 0.0537(6) Uani 1 1 d
C5 C -0.6994(2) -1.0778(2) 0.14486(17) 0.0476(6) Uani 1 1 d
C6 C -0.8094(3) -1.0822(2) 0.1778(2) 0.0576(7) Uani 1 1 d
C7 C -0.8967(3) -1.1116(3) 0.1204(2) 0.0620(7) Uani 1 1 d
C8 C -0.5124(3) -0.8753(2) 0.1095(2) 0.0559(7) Uani 1 1 d
C9 C -0.5481(2) -0.7576(2) 0.09461(18) 0.0464(6) Uani 1 1 d
C10 C -0.6652(2) -0.75055(19) 0.14044(16) 0.0437(5) Uani 1 1 d
C11 C -0.6527(3) -0.8240(2) 0.22357(19) 0.0584(7) Uani 1 1 d
C12 C -0.5435(2) -0.7202(2) -0.00051(17) 0.0567(7) Uani 1 1 d
C13 C -0.4746(5) -0.6450(3) -0.0315(3) 0.0938(13) Uani 1 1 d
C14 C -0.8333(2) -0.4659(2) 0.1573(2) 0.0647(7) Uani 1 1 d
C15 C -0.8012(5) -0.4449(5) 0.0578(4) 0.0976(13) Uani 1 1 d
C16 C -0.7497(4) -0.4137(4) 0.2215(4) 0.0981(15) Uani 1 1 d
C17 C -0.9553(3) -0.4307(4) 0.1762(5) 0.0932(13) Uani 1 1 d
HN2 H -0.667(2) -0.613(2) 0.1963(16) 0.037(7) Uiso 1 1 d
H1A H -0.956(5) -1.221(5) -0.061(4) 0.16(3) Uiso 1 1 d
H1B H -0.991(5) -1.105(5) -0.074(4) 0.16(2) Uiso 1 1 d
H1C H -1.046(5) -1.171(4) 0.002(3) 0.136(17) Uiso 1 1 d
H3 H -0.746(2) -1.153(3) -0.053(2) 0.062(9) Uiso 1 1 d
H4 H -0.601(2) -1.107(2) 0.0353(17) 0.044(6) Uiso 1 1 d
H6 H -0.822(2) -1.067(3) 0.236(2) 0.067(9) Uiso 1 1 d
H7 H -0.969(3) -1.120(2) 0.1435(19) 0.058(8) Uiso 1 1 d
H8A H -0.434(3) -0.881(2) 0.1052(18) 0.056(8) Uiso 1 1 d
H8B H -0.543(2) -0.917(3) 0.055(2) 0.067(9) Uiso 1 1 d
H9 H -0.505(2) -0.718(2) 0.1252(16) 0.042(7) Uiso 1 1 d
H10 H -0.7167(18) -0.7784(19) 0.1017(14) 0.031(6) Uiso 1 1 d
H11A H -0.628(3) -0.789(3) 0.274(2) 0.079(9) Uiso 1 1 d
H11B H -0.723(3) -0.856(3) 0.231(2) 0.074(10) Uiso 1 1 d
H13A H -0.476(4) -0.623(4) -0.093(4) 0.136(17) Uiso 1 1 d
H13B H -0.423(3) -0.605(4) 0.011(3) 0.109(14) Uiso 1 1 d
H15A H -0.840(5) -0.492(5) 0.022(3) 0.14(2) Uiso 1 1 d
H15B H -0.722(4) -0.475(4) 0.041(3) 0.118(14) Uiso 1 1 d
H15C H -0.778(6) -0.376(7) 0.078(5) 0.21(3) Uiso 1 1 d
H16A H -0.761(3) -0.346(3) 0.220(2) 0.080(11) Uiso 1 1 d
H16B H -0.775(3) -0.443(3) 0.289(2) 0.073(10) Uiso 1 1 d
H16C H -0.666(4) -0.438(3) 0.198(3) 0.109(13) Uiso 1 1 d
H17A H -0.962(3) -0.349(3) 0.164(2) 0.086(10) Uiso 1 1 d
H17B H -1.004(4) -0.469(4) 0.129(3) 0.112(14) Uiso 1 1 d
H17C H -0.967(5) -0.432(5) 0.236(4) 0.15(3) Uiso 1 1 d

loop_
_atom_site_aniso_label
_atom_site_aniso_U_11
_atom_site_aniso_U_22
_atom_site_aniso_U_33
_atom_site_aniso_U_23
_atom_site_aniso_U_13
_atom_site_aniso_U_12
Br1 0.1152(3) 0.1026(3) 0.05057(15) -0.01208(17) -0.01660(17) 0.0063(2)
S1 0.0771(4) 0.0418(3) 0.0544(3) 0.0077(3) -0.0188(3) 0.0073(4)
S2 0.0484(3) 0.0441(4) 0.0932(5) -0.0019(4) 0.0111(4) 0.0011(3)
O1 0.0746(13) 0.0524(12) 0.0957(15) 0.0010(11) -0.0294(11) 0.0184(11)
O2 0.1282(18) 0.0617(12) 0.0503(10) 0.0148(9) -0.0198(11) 0.0022(14)
O3 0.113(2) 0.107(2) 0.140(2) 0.0435(19) 0.073(2) 0.0326(18)
N1 0.0727(15) 0.0427(12) 0.0531(12) 0.0007(10) -0.0081(10) 0.0063(12)
N2 0.0490(12) 0.0404(12) 0.0574(12) -0.0109(11) -0.0027(10) -0.0001(10)
C1 0.073(3) 0.093(3) 0.106(3) 0.000(3) -0.017(2) -0.022(2)
C2 0.0583(16) 0.0430(15) 0.0689(16) 0.0053(13) -0.0014(13) -0.0063(13)
C3 0.0672(17) 0.059(2) 0.0514(14) -0.0099(14) 0.0044(13) -0.0058(16)
C4 0.0502(14) 0.0495(15) 0.0614(15) -0.0059(12) 0.0050(12) 0.0010(14)
C5 0.0596(14) 0.0332(13) 0.0502(13) 0.0061(11) -0.0033(11) 0.0038(12)
C6 0.0734(19) 0.0512(16) 0.0483(14) 0.0078(13) 0.0108(13) 0.0044(14)
C7 0.0519(15) 0.0516(16) 0.0824(19) 0.0116(15) 0.0138(14) -0.0012(15)
C8 0.0569(17) 0.0486(16) 0.0623(16) -0.0001(13) 0.0033(12) 0.0107(15)
C9 0.0514(14) 0.0350(13) 0.0529(14) -0.0065(11) -0.0036(11) -0.0022(12)
C10 0.0475(12) 0.0359(12) 0.0479(11) -0.0065(10) -0.0037(11) -0.0007(12)
C11 0.080(2) 0.0431(15) 0.0522(14) -0.0015(12) 0.0068(15) 0.0030(16)
C12 0.0713(16) 0.0455(16) 0.0535(13) -0.0015(13) 0.0093(12) 0.0045(15)
C13 0.132(4) 0.066(2) 0.084(3) 0.013(2) 0.028(3) -0.012(3)
C14 0.0580(15) 0.0421(14) 0.094(2) -0.0055(15) -0.0041(16) 0.0070(15)
C15 0.098(3) 0.084(3) 0.111(4) 0.020(3) -0.003(3) 0.003(3)
C16 0.099(3) 0.058(2) 0.137(4) -0.039(3) -0.024(3) 0.013(2)
C17 0.065(2) 0.064(2) 0.150(5) -0.008(3) 0.001(3) 0.021(2)

loop_
_atom_type_symbol
_atom_type_description
_atom_type_scat_dispersion_real
_atom_type_scat_dispersion_imag
_atom_type_scat_source
C C 0.0033 0.0016 'International Tables Vol C Tables 4.2.6.8 and 6.1.1.4'
H H 0.0000 0.0000 'International Tables Vol C Tables 4.2.6.8 and 6.1.1.4'
N N 0.0061 0.0033 'International Tables Vol C Tables 4.2.6.8 and 6.1.1.4'
O O 0.0106 0.0060 'International Tables Vol C Tables 4.2.6.8 and 6.1.1.4'
S S 0.1246 0.1234 'International Tables Vol C Tables 4.2.6.8 and 6.1.1.4'
Br Br -0.2901 2.4595 'International Tables Vol C Tables 4.2.6.8 and 6.1.1.4'

loop_
_geom_angle_atom_site_label_1
_geom_angle_atom_site_label_2
_geom_angle_atom_site_label_3
_geom_angle
O2 S1 O1 120.01(14)
O2 S1 N1 106.89(13)
O1 S1 N1 105.88(13)
O2 S1 C5 107.98(14)
O1 S1 C5 107.98(12)
N1 S1 C5 107.51(11)
O3 S2 N2 109.83(16)
O3 S2 C14 106.78(17)
N2 S2 C14 98.20(13)
C11 N1 C8 111.0(2)
C11 N1 S1 120.1(2)
C8 N1 S1 117.84(18)
C10 N2 S2 116.28(18)
C10 N2 HN2 114(2)
S2 N2 HN2 110(2)
C2 C1 H1A 108(4)
C2 C1 H1B 112(3)
H1A C1 H1B 111(5)
C2 C1 H1C 111(3)
H1A C1 H1C 113(5)
H1B C1 H1C 102(4)
C7 C2 C3 118.1(3)
C7 C2 C1 121.3(3)
C3 C2 C1 120.6(3)
C4 C3 C2 120.9(3)
C4 C3 H3 115(2)
C2 C3 H3 124(2)
C3 C4 C5 119.7(3)
C3 C4 H4 121.2(16)
C5 C4 H4 118.9(15)
C6 C5 C4 120.1(3)
C6 C5 S1 119.5(2)
C4 C5 S1 120.3(2)
C7 C6 C5 119.3(3)
C7 C6 H6 121.5(19)
C5 C6 H6 119(2)
C6 C7 C2 121.8(3)
C6 C7 H7 119.2(18)
C2 C7 H7 118.9(18)
N1 C8 C9 104.1(2)
N1 C8 H8A 117.9(17)
C9 C8 H8A 109.7(19)
N1 C8 H8B 113.9(16)
C9 C8 H8B 105.5(17)
H8A C8 H8B 105(2)
C12 C9 C8 115.0(2)
C12 C9 C10 115.7(2)
C8 C9 C10 103.7(2)
C12 C9 H9 108.3(17)
C8 C9 H9 107.7(18)
C10 C9 H9 105.7(16)
N2 C10 C11 115.7(2)
N2 C10 C9 111.9(2)
C11 C10 C9 103.5(2)
N2 C10 H10 107.4(15)
C11 C10 H10 110.4(14)
C9 C10 H10 107.6(13)
N1 C11 C10 104.5(2)
N1 C11 H11A 109(2)
C10 C11 H11A 114(2)
N1 C11 H11B 110(2)
C10 C11 H11B 105(2)
H11A C11 H11B 113(3)
C13 C12 C9 124.9(3)
C13 C12 Br1 120.1(3)
C9 C12 Br1 114.9(2)
C12 C13 H13A 122(3)
C12 C13 H13B 120(3)
H13A C13 H13B 118(4)
C16 C14 C17 112.2(4)
C16 C14 C15 111.6(4)
C17 C14 C15 111.0(4)
C16 C14 S2 111.3(3)
C17 C14 S2 104.3(2)
C15 C14 S2 106.1(3)
C14 C15 H15A 109(3)
C14 C15 H15B 113(3)
H15A C15 H15B 95(4)
C14 C15 H15C 86(5)
H15A C15 H15C 155(6)
H15B C15 H15C 98(5)
C14 C16 H16A 107(3)
C14 C16 H16B 104.6(18)
H16A C16 H16B 108(3)
C14 C16 H16C 106(2)
H16A C16 H16C 114(4)
H16B C16 H16C 116(3)
C14 C17 H17A 109(2)
C14 C17 H17B 106(2)
H17A C17 H17B 107(3)
C14 C17 H17C 108(4)
H17A C17 H17C 100(4)
H17B C17 H17C 125(5)

loop_
_geom_bond_atom_site_label_1
_geom_bond_atom_site_label_2
_geom_bond_distance
Br1 C12 1.915(3)
S1 O2 1.427(2)
S1 O1 1.428(2)
S1 N1 1.624(2)
S1 C5 1.764(3)
S2 O3 1.468(3)
S2 N2 1.652(2)
S2 C14 1.839(3)
N1 C11 1.474(4)
N1 C8 1.482(4)
N2 C10 1.455(3)
N2 HN2 0.73(3)
C1 C2 1.500(5)
C1 H1A 0.85(6)
C1 H1B 0.97(7)
C1 H1C 0.99(6)
C2 C7 1.379(4)
C2 C3 1.388(4)
C3 C4 1.382(4)
C3 H3 0.84(3)
C4 C5 1.383(4)
C4 H4 0.95(2)
C5 C6 1.381(4)
C6 C7 1.377(4)
C6 H6 0.89(3)
C7 H7 0.92(3)
C8 C9 1.517(4)
C8 H8A 0.93(3)
C8 H8B 1.02(3)
C9 C12 1.475(4)
C9 C10 1.534(3)
C9 H9 0.83(3)
C10 C11 1.527(4)
C10 H10 0.90(2)
C11 H11A 0.91(4)
C11 H11B 0.92(4)
C12 C13 1.309(5)
C13 H13A 0.94(5)
C13 H13B 1.00(4)
C14 C16 1.506(5)
C14 C17 1.522(5)
C14 C15 1.534(6)
C15 H15A 0.90(6)
C15 H15B 1.03(5)
C15 H15C 0.94(8)
C16 H16A 0.84(4)
C16 H16B 1.10(3)
C16 H16C 1.09(4)
C17 H17A 1.03(4)
C17 H17B 1.01(4)
C17 H17C 0.89(6)
